data_7714947
loop_
_publ_author_name
'Jalwal, Sachin'
'Regina, Anitta'
'Atreya, Vaishnavi'
'Paranjothy, Manikandan'
'Chakraborty, Subrata'

_publ_section_title
;
 NNN manganese complex-catalyzed &#x3b1;-alkylation of methyl ketones
 using alcohols: an experimental and computational study.
;
_journal_issue 7
_journal_name_full 'Dalton transactions (Cambridge, England : 2003)'
_journal_page_first 3236
_journal_page_last 3243
_journal_paper_doi 10.1039/d3dt04321e
_journal_volume 53
_journal_year 2024
_chemical_formula_moiety 'Br, C18 H13 Mn N3 O3, C H Cl3'
_chemical_formula_sum 'C19 H14 Br Cl3 Mn N3 O3'
_chemical_formula_weight 573.53
_space_group_crystal_system triclinic
_space_group_IT_number 2
_space_group_name_Hall '-P 1'
_space_group_name_H-M_alt 'P -1'
_atom_sites_solution_hydrogens mixed
_atom_sites_solution_primary dual
_audit_creation_date 2023-02-13
_audit_creation_method
;
Olex2 1.5
(compiled 2022.04.07 svn.rca3783a0 for OlexSys, GUI svn.r6498)
;
_audit_update_record
;
2023-09-17 deposited with the CCDC.	2024-01-09 downloaded from the CCDC.
;
_cell_angle_alpha 101.388(2)
_cell_angle_beta 106.123(2)
_cell_angle_gamma 103.595(2)
_cell_formula_units_Z 4
_cell_length_a 10.0855(9)
_cell_length_b 14.7980(11)
_cell_length_c 16.4672(13)
_cell_measurement_reflns_used 9845
_cell_measurement_temperature 296.15
_cell_measurement_theta_max 28.31
_cell_measurement_theta_min 2.21
_cell_volume 2202.1(3)
_computing_cell_refinement 'SAINT V8.40B (?, 2016)'
_computing_data_reduction 'SAINT V8.40B (?, 2016)'
_computing_molecular_graphics 'Olex2 1.5 (Dolomanov et al., 2009)'
_computing_publication_material 'Olex2 1.5 (Dolomanov et al., 2009)'
_computing_structure_refinement 'SHELXL 2018/3 (Sheldrick, 2015)'
_computing_structure_solution 'SHELXT 2018/2 (Sheldrick, 2018)'
_diffrn_ambient_temperature 296.15
_diffrn_measured_fraction_theta_full 0.999
_diffrn_measured_fraction_theta_max 0.993
_diffrn_measurement_device_type 'Bruker APEX-II CCD'
_diffrn_measurement_method '\f and \w scans'
_diffrn_radiation_type MoK\a
_diffrn_radiation_wavelength 0.71073
_diffrn_reflns_av_R_equivalents 0.0754
_diffrn_reflns_av_unetI/netI 0.0551
_diffrn_reflns_Laue_measured_fraction_full 0.999
_diffrn_reflns_Laue_measured_fraction_max 0.993
_diffrn_reflns_limit_h_max 13
_diffrn_reflns_limit_h_min -13
_diffrn_reflns_limit_k_max 15
_diffrn_reflns_limit_k_min -19
_diffrn_reflns_limit_l_max 21
_diffrn_reflns_limit_l_min -21
_diffrn_reflns_number 64016
_diffrn_reflns_point_group_measured_fraction_full 0.999
_diffrn_reflns_point_group_measured_fraction_max 0.993
_diffrn_reflns_theta_full 25.242
_diffrn_reflns_theta_max 28.367
_diffrn_reflns_theta_min 2.160
_diffrn_source_current 1.0
_diffrn_source_power 0.05
_diffrn_source_voltage 50.0
_diffrn_standards_number 0
_exptl_absorpt_coefficient_mu 2.804
_exptl_absorpt_correction_T_max 0.7457
_exptl_absorpt_correction_T_min 0.4763
_exptl_absorpt_correction_type none
_exptl_absorpt_process_details
;
SADABS-2016/2 (Bruker,2016/2) was used for absorption correction.
wR2(int) was 0.1660 before and 0.0949 after correction.
The Ratio of minimum to maximum transmission is 0.6387.
The \l/2 correction factor is Not present.
;
_exptl_crystal_colour Yellow
_exptl_crystal_density_diffrn 1.730
_exptl_crystal_density_method 'not measured'
_exptl_crystal_description block
_exptl_crystal_F_000 1136
_exptl_crystal_size_max 0.14
_exptl_crystal_size_mid 0.12
_exptl_crystal_size_min 0.11
_refine_diff_density_max 0.916
_refine_diff_density_min -0.811
_refine_diff_density_rms 0.116
_refine_ls_extinction_method none
_refine_ls_goodness_of_fit_ref 1.021
_refine_ls_hydrogen_treatment mixed
_refine_ls_matrix_type full
_refine_ls_number_parameters 549
_refine_ls_number_reflns 10957
_refine_ls_number_restraints 0
_refine_ls_restrained_S_all 1.021
_refine_ls_R_factor_all 0.0666
_refine_ls_R_factor_gt 0.0416
_refine_ls_shift/su_max 0.001
_refine_ls_shift/su_mean 0.000
_refine_ls_structure_factor_coef Fsqd
_refine_ls_weighting_details 'w=1/[\s^2^(Fo^2^)+(0.0436P)^2^+2.3470P] where P=(Fo^2^+2Fc^2^)/3'
_refine_ls_weighting_scheme calc
_refine_ls_wR_factor_gt 0.0878
_refine_ls_wR_factor_ref 0.0974
_reflns_Friedel_coverage 0.000
_reflns_number_gt 8427
_reflns_number_total 10957
_reflns_threshold_expression 'I > 2\s(I)'
_cod_data_source_file d3dt04321e2.cif
_cod_data_source_block tricli
_cod_depositor_comments 'Adding full bibliography for 7714947.cif.'
_cod_database_code 7714947
_shelx_shelxl_version_number 2018/3
_shelx_space_group_comment
;
The symmetry employed for this shelxl refinement is uniquely defined
by the following loop, which should always be used as a source of
symmetry information in preference to the above space-group names.
They are only intended as comments.
;
_olex2_refinement_description
;
1. Fixed Uiso
 At 1.2 times of:
  All C(H) groups, All C(H,H) groups
2.a Ternary CH refined with riding coordinates:
 C37(H37), C38(H38)
2.b Secondary CH2 refined with riding coordinates:
 C9(H9A,H9B), C27(H27A,H27B)
2.c Aromatic/amide H refined with riding coordinates:
 C4(H4), C5(H5), C6(H6), C7(H7), C11(H11), C12(H12), C13(H13), C16(H16),
 C17(H17), C18(H18), C22(H22), C23(H23), C24(H24), C25(H25), C29(H29), C30(H30),
  C31(H31), C34(H34), C35(H35), C36(H36)
;
_olex2_submission_special_instructions 'No special instructions were received'

loop_
_space_group_symop_operation_xyz
'x, y, z'
'-x, -y, -z'

loop_
_atom_site_label
_atom_site_type_symbol
_atom_site_fract_x
_atom_site_fract_y
_atom_site_fract_z
_atom_site_U_iso_or_equiv
_atom_site_adp_type
_atom_site_occupancy
_atom_site_site_symmetry_order
_atom_site_calc_flag
_atom_site_refinement_flags_posn
_atom_site_refinement_flags_adp
_atom_site_refinement_flags_occupancy
_atom_site_disorder_assembly
_atom_site_disorder_group
Br1 Br 0.52940(3) -0.09289(2) 0.31110(2) 0.01981(8) Uani 1 1 d . . . . .
Br2 Br 0.96746(3) 0.24013(2) 0.26440(2) 0.01663(8) Uani 1 1 d . . . . .
C1 C 0.6830(3) 0.3705(2) 0.23575(18) 0.0165(6) Uani 1 1 d . . . . .
C2 C 0.4139(3) 0.3269(2) 0.21970(19) 0.0172(6) Uani 1 1 d . . . . .
C3 C 0.5285(3) 0.1934(2) 0.1851(2) 0.0178(6) Uani 1 1 d . . . . .
C4 C 0.3266(3) 0.21944(19) 0.34995(18) 0.0138(6) Uani 1 1 d . . . . .
H4 H 0.275634 0.253011 0.317725 0.017 Uiso 1 1 calc R U . . .
C5 C 0.2675(3) 0.1752(2) 0.40311(19) 0.0153(6) Uani 1 1 d . . . . .
H5 H 0.178528 0.178878 0.406864 0.018 Uiso 1 1 calc R U . . .
C6 C 0.3436(3) 0.1246(2) 0.45148(19) 0.0159(6) Uani 1 1 d . . . . .
H6 H 0.307800 0.095913 0.489657 0.019 Uiso 1 1 calc R U . . .
C7 C 0.4726(3) 0.1179(2) 0.44164(18) 0.0147(6) Uani 1 1 d . . . . .
H7 H 0.523392 0.082698 0.471763 0.018 Uiso 1 1 calc R U . . .
C8 C 0.5259(3) 0.16372(19) 0.38670(18) 0.0122(5) Uani 1 1 d . . . . .
C9 C 0.6642(3) 0.1613(2) 0.37076(19) 0.0147(6) Uani 1 1 d . . . . .
H9A H 0.729485 0.149827 0.420487 0.018 Uiso 1 1 calc R U . . .
H9B H 0.644455 0.109500 0.318477 0.018 Uiso 1 1 calc R U . . .
C10 C 0.8074(3) 0.3307(2) 0.44279(18) 0.0132(6) Uani 1 1 d . . . . .
C11 C 0.9285(3) 0.3283(2) 0.5050(2) 0.0169(6) Uani 1 1 d . . . . .
H11 H 0.966232 0.277220 0.494703 0.020 Uiso 1 1 calc R U . . .
C12 C 0.9958(3) 0.4036(2) 0.58466(19) 0.0195(6) Uani 1 1 d . . . . .
H12 H 1.077664 0.401635 0.626789 0.023 Uiso 1 1 calc R U . . .
C13 C 0.9413(3) 0.4798(2) 0.6006(2) 0.0188(6) Uani 1 1 d . . . . .
H13 H 0.985956 0.528484 0.653621 0.023 Uiso 1 1 calc R U . . .
C14 C 0.8180(3) 0.4845(2) 0.53684(19) 0.0154(6) Uani 1 1 d . . . . .
C15 C 0.7511(3) 0.4086(2) 0.45779(18) 0.0129(6) Uani 1 1 d . . . . .
C16 C 0.5822(3) 0.4833(2) 0.4027(2) 0.0171(6) Uani 1 1 d . . . . .
H16 H 0.501803 0.483488 0.358317 0.021 Uiso 1 1 calc R U . . .
C17 C 0.6439(3) 0.5622(2) 0.4792(2) 0.0210(7) Uani 1 1 d . . . . .
H17 H 0.605424 0.613544 0.484165 0.025 Uiso 1 1 calc R U . . .
C18 C 0.7607(3) 0.5631(2) 0.5463(2) 0.0191(6) Uani 1 1 d . . . . .
H18 H 0.801880 0.614608 0.597387 0.023 Uiso 1 1 calc R U . . .
C19 C 1.1626(3) 0.1877(2) 0.63539(18) 0.0151(6) Uani 1 1 d . . . . .
C20 C 0.8965(3) 0.1262(2) 0.6189(2) 0.0183(6) Uani 1 1 d . . . . .
C21 C 1.0473(3) 0.0090(2) 0.61761(19) 0.0155(6) Uani 1 1 d . . . . .
C22 C 0.8249(3) 0.0478(2) 0.76705(18) 0.0141(6) Uani 1 1 d . . . . .
H22 H 0.769441 0.075689 0.730484 0.017 Uiso 1 1 calc R U . . .
C23 C 0.7657(3) 0.0014(2) 0.81918(19) 0.0166(6) Uani 1 1 d . . . . .
H23 H 0.671909 -0.001830 0.817987 0.020 Uiso 1 1 calc R U . . .
C24 C 0.8478(3) -0.0405(2) 0.87354(19) 0.0170(6) Uani 1 1 d . . . . .
H24 H 0.809028 -0.073544 0.908319 0.020 Uiso 1 1 calc R U . . .
C25 C 0.9880(3) -0.0326(2) 0.87543(19) 0.0160(6) Uani 1 1 d . . . . .
H25 H 1.045427 -0.059082 0.912401 0.019 Uiso 1 1 calc R U . . .
C26 C 1.0419(3) 0.01531(19) 0.82153(18) 0.0131(6) Uani 1 1 d . . . . .
C27 C 1.1904(3) 0.0249(2) 0.8165(2) 0.0158(6) Uani 1 1 d . . . . .
H27A H 1.257549 0.030613 0.873688 0.019 Uiso 1 1 calc R U . . .
H27B H 1.188284 -0.032126 0.774677 0.019 Uiso 1 1 calc R U . . .
C28 C 1.3005(3) 0.2012(2) 0.85992(18) 0.0137(6) Uani 1 1 d . . . . .
C29 C 1.4268(3) 0.2201(2) 0.9279(2) 0.0207(6) Uani 1 1 d . . . . .
H29 H 1.477138 0.174928 0.929601 0.025 Uiso 1 1 calc R U . . .
C30 C 1.4809(4) 0.3085(2) 0.9958(2) 0.0263(7) Uani 1 1 d . . . . .
H30 H 1.566759 0.320941 1.041957 0.032 Uiso 1 1 calc R U . . .
C31 C 1.4088(4) 0.3754(2) 0.9942(2) 0.0247(7) Uani 1 1 d . . . . .
H31 H 1.444870 0.432578 1.039887 0.030 Uiso 1 1 calc R U . . .
C32 C 1.2797(3) 0.3591(2) 0.9241(2) 0.0192(6) Uani 1 1 d . . . . .
C33 C 1.2257(3) 0.2708(2) 0.85630(18) 0.0142(6) Uani 1 1 d . . . . .
C34 C 1.2007(4) 0.4260(2) 0.9157(2) 0.0251(7) Uani 1 1 d . . . . .
H34 H 1.233031 0.485644 0.957975 0.030 Uiso 1 1 calc R U . . .
C35 C 1.0768(4) 0.4027(2) 0.8452(2) 0.0253(7) Uani 1 1 d . . . . .
H35 H 1.023406 0.445846 0.839490 0.030 Uiso 1 1 calc R U . . .
C36 C 1.0305(3) 0.3130(2) 0.7812(2) 0.0189(6) Uani 1 1 d . . . . .
H36 H 0.945547 0.298038 0.733739 0.023 Uiso 1 1 calc R U . . .
C37 C -0.0381(4) 0.2613(2) 0.0576(2) 0.0227(7) Uani 1 1 d . . . . .
H37 H 0.002352 0.258844 0.118229 0.027 Uiso 1 1 calc R U . . .
C38 C 0.5933(4) 0.3463(2) 0.7602(2) 0.0244(7) Uani 1 1 d . . . . .
H38 H 0.539432 0.277438 0.732214 0.029 Uiso 1 1 calc R U . . .
Cl1 Cl 0.05362(9) 0.20875(5) -0.00627(5) 0.02423(17) Uani 1 1 d . . . . .
Cl2 Cl -0.22314(10) 0.19430(8) 0.01545(7) 0.0447(2) Uani 1 1 d . . . . .
Cl3 Cl -0.01128(13) 0.38333(7) 0.05775(6) 0.0430(3) Uani 1 1 d . . . . .
Cl4 Cl 0.67917(11) 0.39057(7) 0.68969(6) 0.0375(2) Uani 1 1 d . . . . .
Cl5 Cl 0.46911(9) 0.40887(6) 0.77742(6) 0.02721(18) Uani 1 1 d . . . . .
Cl6 Cl 0.72268(10) 0.35775(7) 0.86130(6) 0.0362(2) Uani 1 1 d . . . . .
Mn1 Mn 0.56837(5) 0.29501(3) 0.27975(3) 0.01187(10) Uani 1 1 d . . . . .
Mn2 Mn 1.06208(5) 0.12127(3) 0.69305(3) 0.01138(10) Uani 1 1 d . . . . .
N1 N 0.4554(2) 0.21632(16) 0.34241(15) 0.0116(5) Uani 1 1 d . . . . .
N2 N 0.7314(3) 0.25643(16) 0.35887(15) 0.0125(5) Uani 1 1 d . . . . .
H2 H 0.795(4) 0.249(2) 0.333(2) 0.022(9) Uiso 1 1 d . . . . .
N3 N 0.6331(3) 0.40867(16) 0.39090(15) 0.0128(5) Uani 1 1 d . . . . .
N4 N 0.9609(2) 0.05429(16) 0.76711(15) 0.0122(5) Uani 1 1 d . . . . .
N5 N 1.2388(3) 0.11274(17) 0.78797(15) 0.0123(5) Uani 1 1 d . . . . .
H5A H 1.304(4) 0.106(3) 0.765(2) 0.024(9) Uiso 1 1 d . . . . .
N6 N 1.1021(3) 0.24876(17) 0.78532(16) 0.0144(5) Uani 1 1 d . . . . .
O1 O 0.7502(2) 0.41918(16) 0.20645(14) 0.0254(5) Uani 1 1 d . . . . .
O2 O 0.3162(2) 0.34587(17) 0.18135(15) 0.0276(5) Uani 1 1 d . . . . .
O3 O 0.5041(3) 0.13185(16) 0.12308(14) 0.0267(5) Uani 1 1 d . . . . .
O4 O 1.2166(2) 0.23075(15) 0.59674(14) 0.0207(5) Uani 1 1 d . . . . .
O5 O 0.7914(2) 0.12899(18) 0.57072(15) 0.0281(5) Uani 1 1 d . . . . .
O6 O 1.0397(2) -0.06036(14) 0.56792(13) 0.0197(5) Uani 1 1 d . . . . .

loop_
_atom_site_aniso_label
_atom_site_aniso_U_11
_atom_site_aniso_U_22
_atom_site_aniso_U_33
_atom_site_aniso_U_23
_atom_site_aniso_U_13
_atom_site_aniso_U_12
Br1 0.01930(16) 0.01368(14) 0.02876(17) 0.00321(12) 0.01199(13) 0.00697(12)
Br2 0.01543(15) 0.01660(15) 0.01574(15) -0.00046(11) 0.00642(12) 0.00393(12)
C1 0.0176(15) 0.0143(14) 0.0108(14) -0.0003(11) -0.0009(12) 0.0026(12)
C2 0.0195(16) 0.0133(14) 0.0159(15) 0.0016(12) 0.0065(13) 0.0009(12)
C3 0.0157(15) 0.0178(15) 0.0192(16) 0.0068(13) 0.0075(12) 0.0007(12)
C4 0.0141(14) 0.0094(13) 0.0137(14) -0.0015(11) 0.0018(11) 0.0034(11)
C5 0.0114(14) 0.0136(14) 0.0181(15) -0.0010(12) 0.0063(12) 0.0016(11)
C6 0.0187(15) 0.0103(13) 0.0151(14) 0.0009(11) 0.0065(12) -0.0005(11)
C7 0.0155(15) 0.0107(13) 0.0150(14) 0.0019(11) 0.0024(12) 0.0035(11)
C8 0.0120(14) 0.0073(12) 0.0111(13) -0.0033(10) 0.0003(11) 0.0008(11)
C9 0.0146(15) 0.0102(13) 0.0190(15) 0.0031(11) 0.0060(12) 0.0035(11)
C10 0.0122(14) 0.0118(13) 0.0130(14) 0.0024(11) 0.0048(11) -0.0008(11)
C11 0.0124(15) 0.0157(14) 0.0212(15) 0.0061(12) 0.0041(12) 0.0027(12)
C12 0.0142(15) 0.0238(16) 0.0154(15) 0.0077(13) 0.0005(12) 0.0004(12)
C13 0.0145(15) 0.0170(15) 0.0140(14) -0.0018(12) 0.0021(12) -0.0065(12)
C14 0.0124(15) 0.0140(14) 0.0152(14) 0.0023(11) 0.0042(12) -0.0021(11)
C15 0.0113(14) 0.0116(13) 0.0139(14) 0.0034(11) 0.0051(11) -0.0006(11)
C16 0.0160(15) 0.0119(14) 0.0207(15) 0.0029(12) 0.0035(12) 0.0039(12)
C17 0.0224(17) 0.0145(14) 0.0249(17) 0.0003(13) 0.0090(14) 0.0065(13)
C18 0.0193(16) 0.0122(14) 0.0187(15) -0.0039(12) 0.0078(13) -0.0027(12)
C19 0.0157(15) 0.0132(14) 0.0126(14) -0.0028(12) 0.0015(12) 0.0068(12)
C20 0.0180(16) 0.0198(15) 0.0198(16) 0.0077(13) 0.0106(13) 0.0042(13)
C21 0.0115(14) 0.0204(15) 0.0125(14) 0.0060(12) 0.0022(11) 0.0021(12)
C22 0.0138(14) 0.0113(13) 0.0126(14) -0.0016(11) 0.0027(11) 0.0018(11)
C23 0.0135(15) 0.0131(14) 0.0182(15) -0.0029(12) 0.0058(12) 0.0004(11)
C24 0.0239(17) 0.0094(13) 0.0162(15) 0.0019(11) 0.0095(13) 0.0006(12)
C25 0.0221(16) 0.0092(13) 0.0137(14) -0.0005(11) 0.0047(12) 0.0046(12)
C26 0.0172(15) 0.0044(12) 0.0143(14) -0.0034(10) 0.0047(12) 0.0028(11)
C27 0.0158(15) 0.0124(13) 0.0184(15) 0.0039(12) 0.0042(12) 0.0055(12)
C28 0.0135(14) 0.0117(13) 0.0114(13) 0.0002(11) 0.0031(11) -0.0005(11)
C29 0.0194(16) 0.0181(15) 0.0182(15) 0.0022(12) 0.0021(13) 0.0018(13)
C30 0.0257(18) 0.0267(18) 0.0143(15) 0.0011(13) 0.0007(13) -0.0031(14)
C31 0.0268(18) 0.0200(16) 0.0159(15) -0.0048(13) 0.0091(14) -0.0076(14)
C32 0.0261(17) 0.0132(14) 0.0175(15) 0.0006(12) 0.0145(13) -0.0007(12)
C33 0.0171(15) 0.0113(13) 0.0146(14) 0.0018(11) 0.0092(12) 0.0020(11)
C34 0.035(2) 0.0098(14) 0.0311(18) -0.0003(13) 0.0210(16) 0.0022(13)
C35 0.0320(19) 0.0150(15) 0.0358(19) 0.0059(14) 0.0199(16) 0.0107(14)
C36 0.0212(16) 0.0139(14) 0.0252(16) 0.0062(12) 0.0116(13) 0.0067(12)
C37 0.0287(18) 0.0247(17) 0.0180(16) 0.0054(13) 0.0090(14) 0.0134(14)
C38 0.0295(19) 0.0192(16) 0.0254(17) 0.0063(14) 0.0115(15) 0.0062(14)
Cl1 0.0317(4) 0.0165(4) 0.0246(4) 0.0013(3) 0.0147(3) 0.0053(3)
Cl2 0.0216(5) 0.0618(7) 0.0432(6) 0.0074(5) 0.0054(4) 0.0121(5)
Cl3 0.0726(7) 0.0255(4) 0.0377(5) 0.0073(4) 0.0187(5) 0.0286(5)
Cl4 0.0459(6) 0.0482(6) 0.0424(5) 0.0278(5) 0.0299(5) 0.0277(5)
Cl5 0.0299(4) 0.0223(4) 0.0303(4) 0.0045(3) 0.0155(4) 0.0057(3)
Cl6 0.0324(5) 0.0427(5) 0.0309(5) 0.0148(4) 0.0072(4) 0.0073(4)
Mn1 0.0123(2) 0.0099(2) 0.0104(2) 0.00136(16) 0.00219(17) 0.00131(17)
Mn2 0.0113(2) 0.0115(2) 0.0097(2) 0.00095(16) 0.00270(17) 0.00335(17)
N1 0.0123(12) 0.0084(11) 0.0106(11) -0.0015(9) 0.0032(9) 0.0011(9)
N2 0.0133(13) 0.0100(11) 0.0123(12) 0.0010(9) 0.0052(10) 0.0014(10)
N3 0.0123(12) 0.0113(11) 0.0134(12) 0.0027(9) 0.0039(10) 0.0023(9)
N4 0.0135(12) 0.0091(11) 0.0106(11) -0.0021(9) 0.0029(9) 0.0025(9)
N5 0.0105(12) 0.0132(12) 0.0126(12) 0.0017(9) 0.0036(10) 0.0048(10)
N6 0.0173(13) 0.0117(11) 0.0153(12) 0.0037(10) 0.0078(10) 0.0039(10)
O1 0.0221(12) 0.0244(12) 0.0222(12) 0.0097(10) 0.0041(10) -0.0051(10)
O2 0.0205(12) 0.0306(13) 0.0273(13) 0.0110(10) -0.0004(10) 0.0077(10)
O3 0.0315(14) 0.0207(12) 0.0183(11) -0.0062(10) 0.0105(10) -0.0018(10)
O4 0.0244(12) 0.0213(11) 0.0187(11) 0.0069(9) 0.0108(10) 0.0059(9)
O5 0.0165(12) 0.0432(15) 0.0255(12) 0.0165(11) 0.0026(10) 0.0104(11)
O6 0.0239(12) 0.0143(10) 0.0147(10) -0.0037(9) 0.0053(9) 0.0025(9)

loop_
_atom_type_symbol
_atom_type_description
_atom_type_scat_dispersion_real
_atom_type_scat_dispersion_imag
_atom_type_scat_source
C C 0.0033 0.0016 'International Tables Vol C Tables 4.2.6.8 and 6.1.1.4'
H H 0.0000 0.0000 'International Tables Vol C Tables 4.2.6.8 and 6.1.1.4'
Br Br -0.2901 2.4595 'International Tables Vol C Tables 4.2.6.8 and 6.1.1.4'
Cl Cl 0.1484 0.1585 'International Tables Vol C Tables 4.2.6.8 and 6.1.1.4'
Mn Mn 0.3368 0.7283 'International Tables Vol C Tables 4.2.6.8 and 6.1.1.4'
N N 0.0061 0.0033 'International Tables Vol C Tables 4.2.6.8 and 6.1.1.4'
O O 0.0106 0.0060 'International Tables Vol C Tables 4.2.6.8 and 6.1.1.4'

loop_
_geom_angle_atom_site_label_1
_geom_angle_atom_site_label_2
_geom_angle_atom_site_label_3
_geom_angle
_geom_angle_site_symmetry_1
_geom_angle_site_symmetry_3
_geom_angle_publ_flag
O1 C1 Mn1 177.1(3) . . ?
O2 C2 Mn1 179.2(3) . . ?
O3 C3 Mn1 177.1(3) . . ?
C5 C4 H4 118.6 . . ?
N1 C4 H4 118.6 . . ?
N1 C4 C5 122.8(2) . . ?
C4 C5 H5 120.6 . . ?
C4 C5 C6 118.8(3) . . ?
C6 C5 H5 120.6 . . ?
C5 C6 H6 120.6 . . ?
C7 C6 C5 118.9(3) . . ?
C7 C6 H6 120.6 . . ?
C6 C7 H7 120.2 . . ?
C6 C7 C8 119.5(3) . . ?
C8 C7 H7 120.2 . . ?
C7 C8 C9 124.2(2) . . ?
N1 C8 C7 121.8(3) . . ?
N1 C8 C9 114.0(2) . . ?
C8 C9 H9A 110.1 . . ?
C8 C9 H9B 110.1 . . ?
H9A C9 H9B 108.4 . . ?
N2 C9 C8 108.0(2) . . ?
N2 C9 H9A 110.1 . . ?
N2 C9 H9B 110.1 . . ?
C11 C10 C15 120.2(3) . . ?
C11 C10 N2 123.5(3) . . ?
C15 C10 N2 116.3(2) . . ?
C10 C11 H11 120.1 . . ?
C10 C11 C12 119.8(3) . . ?
C12 C11 H11 120.1 . . ?
C11 C12 H12 119.7 . . ?
C13 C12 C11 120.7(3) . . ?
C13 C12 H12 119.7 . . ?
C12 C13 H13 119.8 . . ?
C12 C13 C14 120.4(3) . . ?
C14 C13 H13 119.8 . . ?
C13 C14 C18 123.7(3) . . ?
C15 C14 C13 118.5(3) . . ?
C15 C14 C18 117.9(3) . . ?
C10 C15 C14 120.5(3) . . ?
N3 C15 C10 117.1(2) . . ?
N3 C15 C14 122.3(3) . . ?
C17 C16 H16 118.4 . . ?
N3 C16 H16 118.4 . . ?
N3 C16 C17 123.2(3) . . ?
C16 C17 H17 120.2 . . ?
C18 C17 C16 119.7(3) . . ?
C18 C17 H17 120.2 . . ?
C14 C18 H18 120.5 . . ?
C17 C18 C14 119.1(3) . . ?
C17 C18 H18 120.5 . . ?
O4 C19 Mn2 175.2(2) . . ?
O5 C20 Mn2 179.2(3) . . ?
O6 C21 Mn2 177.6(3) . . ?
C23 C22 H22 118.9 . . ?
N4 C22 H22 118.9 . . ?
N4 C22 C23 122.3(3) . . ?
C22 C23 H23 120.5 . . ?
C22 C23 C24 119.0(3) . . ?
C24 C23 H23 120.5 . . ?
C23 C24 H24 120.4 . . ?
C25 C24 C23 119.2(3) . . ?
C25 C24 H24 120.4 . . ?
C24 C25 H25 120.4 . . ?
C24 C25 C26 119.2(3) . . ?
C26 C25 H25 120.4 . . ?
C25 C26 C27 123.3(2) . . ?
N4 C26 C25 121.7(3) . . ?
N4 C26 C27 115.0(2) . . ?
C26 C27 H27A 109.9 . . ?
C26 C27 H27B 109.9 . . ?
H27A C27 H27B 108.3 . . ?
N5 C27 C26 108.9(2) . . ?
N5 C27 H27A 109.9 . . ?
N5 C27 H27B 109.9 . . ?
C29 C28 C33 120.0(3) . . ?
C29 C28 N5 123.2(3) . . ?
C33 C28 N5 116.8(2) . . ?
C28 C29 H29 120.0 . . ?
C28 C29 C30 120.0(3) . . ?
C30 C29 H29 120.0 . . ?
C29 C30 H30 119.6 . . ?
C31 C30 C29 120.7(3) . . ?
C31 C30 H30 119.6 . . ?
C30 C31 H31 119.6 . . ?
C30 C31 C32 120.8(3) . . ?
C32 C31 H31 119.6 . . ?
C31 C32 C33 118.5(3) . . ?
C31 C32 C34 124.5(3) . . ?
C34 C32 C33 117.1(3) . . ?
C28 C33 C32 120.0(3) . . ?
N6 C33 C28 117.3(2) . . ?
N6 C33 C32 122.7(3) . . ?
C32 C34 H34 120.2 . . ?
C35 C34 C32 119.6(3) . . ?
C35 C34 H34 120.2 . . ?
C34 C35 H35 120.2 . . ?
C34 C35 C36 119.6(3) . . ?
C36 C35 H35 120.2 . . ?
C35 C36 H36 118.5 . . ?
N6 C36 C35 123.1(3) . . ?
N6 C36 H36 118.5 . . ?
Cl1 C37 H37 108.7 . . ?
Cl2 C37 H37 108.7 . . ?
Cl2 C37 Cl1 109.42(17) . . ?
Cl2 C37 Cl3 111.59(17) . . ?
Cl3 C37 H37 108.7 . . ?
Cl3 C37 Cl1 109.66(18) . . ?
Cl4 C38 H38 108.5 . . ?
Cl4 C38 Cl5 110.53(17) . . ?
Cl5 C38 H38 108.5 . . ?
Cl6 C38 H38 108.5 . . ?
Cl6 C38 Cl4 110.44(19) . . ?
Cl6 C38 Cl5 110.24(18) . . ?
C1 Mn1 C2 89.77(13) . . ?
C1 Mn1 C3 89.17(13) . . ?
C1 Mn1 N1 173.93(11) . . ?
C1 Mn1 N2 96.35(11) . . ?
C1 Mn1 N3 89.08(11) . . ?
C2 Mn1 N1 94.38(11) . . ?
C2 Mn1 N2 173.08(12) . . ?
C2 Mn1 N3 95.56(11) . . ?
C3 Mn1 C2 89.67(13) . . ?
C3 Mn1 N1 95.27(11) . . ?
C3 Mn1 N2 93.63(11) . . ?
C3 Mn1 N3 174.48(12) . . ?
N1 Mn1 N2 79.27(9) . . ?
N3 Mn1 N1 86.12(9) . . ?
N3 Mn1 N2 81.36(9) . . ?
C19 Mn2 N4 175.40(11) . . ?
C19 Mn2 N5 97.33(11) . . ?
C19 Mn2 N6 89.75(11) . . ?
C20 Mn2 C19 88.91(13) . . ?
C20 Mn2 C21 90.26(13) . . ?
C20 Mn2 N4 94.13(11) . . ?
C20 Mn2 N5 173.33(12) . . ?
C20 Mn2 N6 95.95(12) . . ?
C21 Mn2 C19 88.88(13) . . ?
C21 Mn2 N4 94.55(11) . . ?
C21 Mn2 N5 92.21(11) . . ?
C21 Mn2 N6 173.62(11) . . ?
N4 Mn2 N5 79.50(9) . . ?
N6 Mn2 N4 86.51(9) . . ?
N6 Mn2 N5 81.78(9) . . ?
C4 N1 C8 118.2(2) . . ?
C4 N1 Mn1 126.30(18) . . ?
C8 N1 Mn1 115.23(18) . . ?
C9 N2 Mn1 107.76(17) . . ?
C9 N2 H2 108(2) . . ?
C10 N2 C9 111.9(2) . . ?
C10 N2 Mn1 110.93(17) . . ?
C10 N2 H2 108(2) . . ?
Mn1 N2 H2 110(2) . . ?
C15 N3 Mn1 113.98(18) . . ?
C16 N3 C15 117.8(2) . . ?
C16 N3 Mn1 128.0(2) . . ?
C22 N4 Mn2 126.24(18) . . ?
C26 N4 C22 118.7(2) . . ?
C26 N4 Mn2 115.07(19) . . ?
C27 N5 Mn2 107.97(17) . . ?
C27 N5 H5A 108(2) . . ?
C28 N5 C27 113.1(2) . . ?
C28 N5 Mn2 110.20(17) . . ?
C28 N5 H5A 108(2) . . ?
Mn2 N5 H5A 109(2) . . ?
C33 N6 Mn2 113.51(18) . . ?
C36 N6 C33 118.0(3) . . ?
C36 N6 Mn2 128.3(2) . . ?

loop_
_geom_bond_atom_site_label_1
_geom_bond_atom_site_label_2
_geom_bond_distance
_geom_bond_site_symmetry_2
_geom_bond_publ_flag
C1 Mn1 1.813(3) . ?
C1 O1 1.141(4) . ?
C2 Mn1 1.817(3) . ?
C2 O2 1.142(4) . ?
C3 Mn1 1.816(3) . ?
C3 O3 1.148(4) . ?
C4 H4 0.9300 . ?
C4 C5 1.372(4) . ?
C4 N1 1.350(4) . ?
C5 H5 0.9300 . ?
C5 C6 1.397(4) . ?
C6 H6 0.9300 . ?
C6 C7 1.379(4) . ?
C7 H7 0.9300 . ?
C7 C8 1.382(4) . ?
C8 C9 1.496(4) . ?
C8 N1 1.356(3) . ?
C9 H9A 0.9700 . ?
C9 H9B 0.9700 . ?
C9 N2 1.488(3) . ?
C10 C11 1.372(4) . ?
C10 C15 1.408(4) . ?
C10 N2 1.457(4) . ?
C11 H11 0.9300 . ?
C11 C12 1.413(4) . ?
C12 H12 0.9300 . ?
C12 C13 1.377(4) . ?
C13 H13 0.9300 . ?
C13 C14 1.413(4) . ?
C14 C15 1.411(4) . ?
C14 C18 1.417(4) . ?
C15 N3 1.379(3) . ?
C16 H16 0.9300 . ?
C16 C17 1.407(4) . ?
C16 N3 1.326(3) . ?
C17 H17 0.9300 . ?
C17 C18 1.369(4) . ?
C18 H18 0.9300 . ?
C19 Mn2 1.825(3) . ?
C19 O4 1.139(4) . ?
C20 Mn2 1.802(3) . ?
C20 O5 1.149(4) . ?
C21 Mn2 1.814(3) . ?
C21 O6 1.151(3) . ?
C22 H22 0.9300 . ?
C22 C23 1.375(4) . ?
C22 N4 1.352(4) . ?
C23 H23 0.9300 . ?
C23 C24 1.386(4) . ?
C24 H24 0.9300 . ?
C24 C25 1.382(4) . ?
C25 H25 0.9300 . ?
C25 C26 1.386(4) . ?
C26 C27 1.497(4) . ?
C26 N4 1.350(3) . ?
C27 H27A 0.9700 . ?
C27 H27B 0.9700 . ?
C27 N5 1.489(4) . ?
C28 C29 1.368(4) . ?
C28 C33 1.413(4) . ?
C28 N5 1.449(4) . ?
C29 H29 0.9300 . ?
C29 C30 1.417(4) . ?
C30 H30 0.9300 . ?
C30 C31 1.360(5) . ?
C31 H31 0.9300 . ?
C31 C32 1.412(5) . ?
C32 C33 1.416(4) . ?
C32 C34 1.413(4) . ?
C33 N6 1.370(4) . ?
C34 H34 0.9300 . ?
C34 C35 1.365(5) . ?
C35 H35 0.9300 . ?
C35 C36 1.404(4) . ?
C36 H36 0.9300 . ?
C36 N6 1.322(4) . ?
C37 H37 0.9800 . ?
C37 Cl1 1.766(3) . ?
C37 Cl2 1.757(3) . ?
C37 Cl3 1.762(3) . ?
C38 H38 0.9800 . ?
C38 Cl4 1.766(3) . ?
C38 Cl5 1.774(3) . ?
C38 Cl6 1.755(3) . ?
Mn1 N1 2.055(2) . ?
Mn1 N2 2.067(2) . ?
Mn1 N3 2.052(2) . ?
Mn2 N4 2.051(2) . ?
Mn2 N5 2.067(2) . ?
Mn2 N6 2.050(2) . ?
N2 H2 0.88(4) . ?
N5 H5A 0.85(4) . ?

loop_
_geom_torsion_atom_site_label_1
_geom_torsion_atom_site_label_2
_geom_torsion_atom_site_label_3
_geom_torsion_atom_site_label_4
_geom_torsion
_geom_torsion_site_symmetry_1
_geom_torsion_site_symmetry_2
_geom_torsion_site_symmetry_3
_geom_torsion_site_symmetry_4
_geom_torsion_publ_flag
C4 C5 C6 C7 -2.3(4) . . . . ?
C5 C4 N1 C8 2.8(4) . . . . ?
C5 C4 N1 Mn1 -170.6(2) . . . . ?
C5 C6 C7 C8 2.1(4) . . . . ?
C6 C7 C8 C9 -179.8(3) . . . . ?
C6 C7 C8 N1 0.6(4) . . . . ?
C7 C8 C9 N2 -145.4(3) . . . . ?
C7 C8 N1 C4 -3.0(4) . . . . ?
C7 C8 N1 Mn1 171.0(2) . . . . ?
C8 C9 N2 C10 79.5(3) . . . . ?
C8 C9 N2 Mn1 -42.7(2) . . . . ?
C9 C8 N1 C4 177.4(2) . . . . ?
C9 C8 N1 Mn1 -8.5(3) . . . . ?
C10 C11 C12 C13 -0.2(4) . . . . ?
C10 C15 N3 C16 -177.6(3) . . . . ?
C10 C15 N3 Mn1 -2.1(3) . . . . ?
C11 C10 C15 C14 -0.3(4) . . . . ?
C11 C10 C15 N3 177.1(3) . . . . ?
C11 C10 N2 C9 65.5(3) . . . . ?
C11 C10 N2 Mn1 -174.1(2) . . . . ?
C11 C12 C13 C14 -0.8(4) . . . . ?
C12 C13 C14 C15 1.2(4) . . . . ?
C12 C13 C14 C18 -176.3(3) . . . . ?
C13 C14 C15 C10 -0.7(4) . . . . ?
C13 C14 C15 N3 -178.0(3) . . . . ?
C13 C14 C18 C17 177.6(3) . . . . ?
C14 C15 N3 C16 -0.2(4) . . . . ?
C14 C15 N3 Mn1 175.2(2) . . . . ?
C15 C10 C11 C12 0.7(4) . . . . ?
C15 C10 N2 C9 -115.3(3) . . . . ?
C15 C10 N2 Mn1 5.1(3) . . . . ?
C15 C14 C18 C17 0.1(4) . . . . ?
C16 C17 C18 C14 0.6(5) . . . . ?
C17 C16 N3 C15 0.9(4) . . . . ?
C17 C16 N3 Mn1 -173.8(2) . . . . ?
C18 C14 C15 C10 177.0(3) . . . . ?
C18 C14 C15 N3 -0.3(4) . . . . ?
C22 C23 C24 C25 1.5(4) . . . . ?
C23 C22 N4 C26 -1.2(4) . . . . ?
C23 C22 N4 Mn2 -179.9(2) . . . . ?
C23 C24 C25 C26 -1.3(4) . . . . ?
C24 C25 C26 C27 -177.9(3) . . . . ?
C24 C25 C26 N4 -0.1(4) . . . . ?
C25 C26 C27 N5 -154.5(3) . . . . ?
C25 C26 N4 C22 1.4(4) . . . . ?
C25 C26 N4 Mn2 -179.8(2) . . . . ?
C26 C27 N5 C28 83.0(3) . . . . ?
C26 C27 N5 Mn2 -39.1(3) . . . . ?
C27 C26 N4 C22 179.4(2) . . . . ?
C27 C26 N4 Mn2 -1.8(3) . . . . ?
C28 C29 C30 C31 -0.1(5) . . . . ?
C28 C33 N6 C36 179.7(3) . . . . ?
C28 C33 N6 Mn2 -4.9(3) . . . . ?
C29 C28 C33 C32 -1.5(4) . . . . ?
C29 C28 C33 N6 178.2(3) . . . . ?
C29 C28 N5 C27 65.7(4) . . . . ?
C29 C28 N5 Mn2 -173.4(2) . . . . ?
C29 C30 C31 C32 -1.2(5) . . . . ?
C30 C31 C32 C33 1.1(4) . . . . ?
C30 C31 C32 C34 -177.7(3) . . . . ?
C31 C32 C33 C28 0.2(4) . . . . ?
C31 C32 C33 N6 -179.5(3) . . . . ?
C31 C32 C34 C35 -179.9(3) . . . . ?
C32 C33 N6 C36 -0.6(4) . . . . ?
C32 C33 N6 Mn2 174.8(2) . . . . ?
C32 C34 C35 C36 -0.9(5) . . . . ?
C33 C28 C29 C30 1.5(4) . . . . ?
C33 C28 N5 C27 -116.0(3) . . . . ?
C33 C28 N5 Mn2 4.9(3) . . . . ?
C33 C32 C34 C35 1.3(4) . . . . ?
C34 C32 C33 C28 179.1(3) . . . . ?
C34 C32 C33 N6 -0.6(4) . . . . ?
C34 C35 C36 N6 -0.4(5) . . . . ?
C35 C36 N6 C33 1.1(4) . . . . ?
C35 C36 N6 Mn2 -173.5(2) . . . . ?
N1 C4 C5 C6 -0.1(4) . . . . ?
N1 C8 C9 N2 34.1(3) . . . . ?
N2 C10 C11 C12 179.9(3) . . . . ?
N2 C10 C15 C14 -179.5(2) . . . . ?
N2 C10 C15 N3 -2.1(4) . . . . ?
N3 C16 C17 C18 -1.1(5) . . . . ?
N4 C22 C23 C24 -0.2(4) . . . . ?
N4 C26 C27 N5 27.6(3) . . . . ?
N5 C28 C29 C30 179.7(3) . . . . ?
N5 C28 C33 C32 -179.8(2) . . . . ?
N5 C28 C33 N6 -0.1(4) . . . . ?
